data_2215875
loop_
_publ_author_name
'Wei-Ping Wu'
'Feng-Chun Zeng'

_publ_section_title
;
 Bis[2-(2-hydroxybenzoylhydrazono)propionato]nickel(II) trihydrate
;
_journal_coeditor_code DN2235
_journal_issue 11
_journal_name_full 'Acta Crystallographica Section E'
_journal_page_first m2664
_journal_page_last m2664
_journal_paper_doi 10.1107/S1600536807048027
_journal_volume 63
_journal_year 2007
_chemical_formula_iupac '[Ni (C10 H9 N2 O4)2], 3H2 O'
_chemical_formula_moiety 'C20 H18 N4 Ni O8, 3(H2 O)'
_chemical_formula_sum 'C20 H24 N4 Ni O11'
_chemical_formula_weight 555.14
_chemical_name_systematic
;
Bis[2-(2-hydroxybenzoylhydrazono)propionato]nickel(II) trihydrate
;
_space_group_IT_number 2
_symmetry_cell_setting triclinic
_symmetry_space_group_name_Hall '-P 1'
_symmetry_space_group_name_H-M 'P -1'
_atom_sites_solution_hydrogens geom
_atom_sites_solution_primary direct
_atom_sites_solution_secondary difmap
_audit_creation_method SHELXL-97
_cell_angle_alpha 86.447(2)
_cell_angle_beta 81.805(2)
_cell_angle_gamma 79.847(2)
_cell_formula_units_Z 2
_cell_length_a 9.3787(12)
_cell_length_b 10.7935(14)
_cell_length_c 11.8795(15)
_cell_measurement_reflns_used 4104
_cell_measurement_temperature 298(2)
_cell_measurement_theta_max 25.10
_cell_measurement_theta_min 1.92
_cell_volume 1170.8(3)
_computing_cell_refinement 'APEX2 (Bruker, 2004)'
_computing_data_collection 'APEX2 (Bruker, 2004)'
_computing_data_reduction 'APEX2 (Bruker, 2004)'
_computing_molecular_graphics 'ORTEPIII (Burnett & Johnson, 1996) and ORTEP-3 for Windows (Farrugia, 1997)'
_computing_publication_material 'SHELXTL (Bruker, 2001)'
_computing_structure_refinement 'SHELXL97 (Sheldrick, 1997)'
_computing_structure_solution 'SHELXS97 (Sheldrick, 1997)'
_diffrn_ambient_temperature 298(2)
_diffrn_measured_fraction_theta_full 0.981
_diffrn_measured_fraction_theta_max 0.981
_diffrn_measurement_device_type 'Bruker APEXII area-detector'
_diffrn_measurement_method '\f and \w'
_diffrn_radiation_monochromator graphite
_diffrn_radiation_source 'fine-focus sealed tube'
_diffrn_radiation_type MoK\a
_diffrn_radiation_wavelength 0.71073
_diffrn_reflns_av_R_equivalents 0.0174
_diffrn_reflns_av_sigmaI/netI 0.0413
_diffrn_reflns_limit_h_max 11
_diffrn_reflns_limit_h_min -10
_diffrn_reflns_limit_k_max 12
_diffrn_reflns_limit_k_min -12
_diffrn_reflns_limit_l_max 8
_diffrn_reflns_limit_l_min -14
_diffrn_reflns_number 5974
_diffrn_reflns_theta_full 25.50
_diffrn_reflns_theta_max 25.10
_diffrn_reflns_theta_min 1.92
_diffrn_standards_interval_count 0
_diffrn_standards_interval_time 0
_diffrn_standards_number 0
_exptl_absorpt_coefficient_mu 0.897
_exptl_absorpt_correction_T_max 0.8832
_exptl_absorpt_correction_T_min 0.7623
_exptl_absorpt_correction_type multi-scan
_exptl_absorpt_process_details '(SADABS; Sheldrick, 1996)'
_exptl_crystal_colour green
_exptl_crystal_density_diffrn 1.575
_exptl_crystal_density_method 'not measured'
_exptl_crystal_description block
_exptl_crystal_F_000 576
_exptl_crystal_size_max 0.32
_exptl_crystal_size_mid 0.27
_exptl_crystal_size_min 0.14
_refine_diff_density_max 0.405
_refine_diff_density_min -0.368
_refine_ls_extinction_method none
_refine_ls_goodness_of_fit_ref 1.032
_refine_ls_hydrogen_treatment constr
_refine_ls_matrix_type full
_refine_ls_number_parameters 329
_refine_ls_number_reflns 4271
_refine_ls_number_restraints 0
_refine_ls_restrained_S_all 1.032
_refine_ls_R_factor_all 0.0635
_refine_ls_R_factor_gt 0.0450
_refine_ls_shift/su_max 0.026
_refine_ls_shift/su_mean 0.000
_refine_ls_structure_factor_coef Fsqd
_refine_ls_weighting_details 'calc w=1/[\s^2^(Fo^2^)+(0.0459P)^2^+0.9257P] where P=(Fo^2^+2Fc^2^)/3'
_refine_ls_weighting_scheme calc
_refine_ls_wR_factor_gt 0.1028
_refine_ls_wR_factor_ref 0.1163
_reflns_number_gt 3173
_reflns_number_total 4271
_reflns_threshold_expression I>2\s(I)
_cod_data_source_file dn2235.cif
_cod_data_source_block I
_cod_database_code 2215875
_cod_database_fobs_code 2215875

loop_
_symmetry_equiv_pos_as_xyz
'x, y, z'
'-x, -y, -z'

loop_
_atom_site_type_symbol
_atom_site_label
_atom_site_fract_x
_atom_site_fract_y
_atom_site_fract_z
_atom_site_U_iso_or_equiv
_atom_site_adp_type
_atom_site_calc_flag
_atom_site_refinement_flags
_atom_site_occupancy
Ni Ni1 0.03633(5) 0.24821(4) 0.73989(4) 0.04088(16) Uani d . 1
O O1 -0.1184(3) 0.4062(2) 0.72823(19) 0.0515(6) Uani d . 1
O O2 -0.2371(3) 0.5249(3) 0.6003(2) 0.0682(8) Uani d . 1
O O3 0.1561(3) -0.0084(2) 0.3587(2) 0.0526(6) Uani d . 1
H H3 0.1593 -0.0388 0.2966 0.079 Uiso calc R 1
O O4 0.1846(3) 0.0895(2) 0.6819(2) 0.0542(7) Uani d . 1
O O5 -0.1161(3) 0.1231(2) 0.8180(2) 0.0520(6) Uani d . 1
O O6 -0.1891(3) 0.0383(2) 0.9881(2) 0.0557(7) Uani d . 1
O O7 0.2082(3) 0.3690(2) 0.75660(19) 0.0535(7) Uani d . 1
O O8 0.1911(3) 0.4664(2) 1.08922(19) 0.0479(6) Uani d . 1
H H8 0.1781 0.5064 1.1474 0.072 Uiso calc R 1
N N1 0.0160(3) 0.2538(2) 0.5790(2) 0.0401(6) Uani d . 1
N N2 0.1001(3) 0.1580(3) 0.5177(2) 0.0443(7) Uani d . 1
H H2 0.0984 0.1519 0.4461 0.053 Uiso calc R 1
N N3 0.0438(3) 0.2508(2) 0.9057(2) 0.0385(6) Uani d . 1
N N4 0.1266(3) 0.3302(2) 0.9400(2) 0.0423(7) Uani d . 1
H H4 0.1284 0.3409 1.0109 0.051 Uiso calc R 1
C C1 -0.1541(4) 0.4325(3) 0.6284(3) 0.0432(8) Uani d . 1
C C2 -0.0796(4) 0.3390(3) 0.5391(3) 0.0408(8) Uani d . 1
C C3 -0.1218(4) 0.3499(4) 0.4230(3) 0.0558(10) Uani d . 1
H H3A -0.0469 0.3006 0.3726 0.084 Uiso calc R 1
H H3B -0.1334 0.4365 0.3967 0.084 Uiso calc R 1
H H3C -0.2123 0.3196 0.4244 0.084 Uiso calc R 1
C C4 0.1869(4) 0.0730(3) 0.5787(3) 0.0418(8) Uani d . 1
C C5 0.2799(4) -0.0343(3) 0.5215(3) 0.0405(8) Uani d . 1
C C6 0.2656(4) -0.0715(3) 0.4127(3) 0.0431(8) Uani d . 1
C C7 0.3629(4) -0.1724(4) 0.3644(3) 0.0558(10) Uani d . 1
H H7 0.3541 -0.1969 0.2924 0.067 Uiso calc R 1
C C8 0.4727(4) -0.2367(4) 0.4224(4) 0.0656(11) Uani d . 1
H H8A 0.5379 -0.3035 0.3886 0.079 Uiso calc R 1
C C9 0.4865(5) -0.2027(4) 0.5299(4) 0.0662(11) Uani d . 1
H H9 0.5597 -0.2470 0.5692 0.079 Uiso calc R 1
C C10 0.3911(4) -0.1030(4) 0.5781(3) 0.0557(10) Uani d . 1
H H10 0.4006 -0.0804 0.6506 0.067 Uiso calc R 1
C C11 -0.1220(4) 0.1103(3) 0.9248(3) 0.0421(8) Uani d . 1
C C12 -0.0357(4) 0.1912(3) 0.9795(3) 0.0396(8) Uani d . 1
C C13 -0.0482(4) 0.1976(3) 1.1052(3) 0.0467(9) Uani d . 1
H H13A 0.0477 0.1870 1.1276 0.070 Uiso calc R 1
H H13B -0.0980 0.1320 1.1408 0.070 Uiso calc R 1
H H13C -0.1024 0.2780 1.1284 0.070 Uiso calc R 1
C C14 0.2061(4) 0.3916(3) 0.8568(3) 0.0408(8) Uani d . 1
C C15 0.2854(4) 0.4859(3) 0.8933(3) 0.0407(8) Uani d . 1
C C16 0.2739(3) 0.5245(3) 1.0053(3) 0.0384(7) Uani d . 1
C C17 0.3467(4) 0.6181(3) 1.0295(3) 0.0463(8) Uani d . 1
H H17 0.3391 0.6428 1.1040 0.056 Uiso calc R 1
C C18 0.4302(4) 0.6752(4) 0.9443(4) 0.0568(10) Uani d . 1
H H18 0.4774 0.7393 0.9612 0.068 Uiso calc R 1
C C19 0.4446(4) 0.6377(4) 0.8334(4) 0.0588(10) Uani d . 1
H H19 0.5024 0.6755 0.7760 0.071 Uiso calc R 1
C C20 0.3733(4) 0.5445(3) 0.8085(3) 0.0515(9) Uani d . 1
H H20 0.3834 0.5197 0.7337 0.062 Uiso calc R 1
O O9 0.6479(4) -0.0977(3) 0.8717(3) 0.0988(12) Uani d . 1
H H9A 0.5683 -0.0451 0.8631 0.148 Uiso d R 1
H H9B 0.6945 -0.0611 0.9137 0.148 Uiso d R 1
O O10 0.3963(5) 0.0695(5) 0.8494(4) 0.155(2) Uani d . 1
H H10A 0.3389 0.0475 0.9073 0.233 Uiso d R 1
H H10B 0.3468 0.0894 0.7935 0.233 Uiso d R 1
O O11 0.8003(4) -0.2489(3) 0.7025(3) 0.0849(10) Uani d . 1
H H11A 0.7474 -0.2063 0.7572 0.127 Uiso d R 1
H H11B 0.7640 -0.3156 0.6966 0.127 Uiso d R 1

loop_
_atom_site_aniso_label
_atom_site_aniso_U_11
_atom_site_aniso_U_22
_atom_site_aniso_U_33
_atom_site_aniso_U_12
_atom_site_aniso_U_13
_atom_site_aniso_U_23
Ni1 0.0518(3) 0.0373(3) 0.0334(3) -0.00219(19) -0.00861(19) -0.00908(18)
O1 0.0721(17) 0.0454(14) 0.0345(13) 0.0031(12) -0.0114(12) -0.0091(11)
O2 0.084(2) 0.0558(16) 0.0591(17) 0.0200(15) -0.0234(16) -0.0124(14)
O3 0.0710(17) 0.0503(15) 0.0379(14) -0.0022(13) -0.0172(13) -0.0141(11)
O4 0.0695(17) 0.0569(15) 0.0348(13) 0.0005(13) -0.0116(12) -0.0121(12)
O5 0.0742(17) 0.0474(14) 0.0402(14) -0.0170(13) -0.0164(13) -0.0086(11)
O6 0.0670(17) 0.0522(15) 0.0513(16) -0.0209(13) -0.0062(13) -0.0007(13)
O7 0.0672(17) 0.0638(16) 0.0318(13) -0.0149(13) -0.0063(12) -0.0102(12)
O8 0.0635(16) 0.0489(14) 0.0335(13) -0.0163(12) -0.0008(12) -0.0127(11)
N1 0.0469(16) 0.0391(15) 0.0344(15) -0.0065(13) -0.0028(13) -0.0108(12)
N2 0.0549(18) 0.0443(16) 0.0309(15) 0.0018(14) -0.0054(13) -0.0100(13)
N3 0.0439(16) 0.0330(14) 0.0407(16) -0.0057(12) -0.0113(13) -0.0084(12)
N4 0.0534(17) 0.0422(15) 0.0340(15) -0.0108(13) -0.0097(13) -0.0066(12)
C1 0.052(2) 0.0374(18) 0.041(2) -0.0045(16) -0.0120(17) -0.0051(15)
C2 0.050(2) 0.0374(18) 0.0356(18) -0.0074(15) -0.0084(16) -0.0029(14)
C3 0.068(3) 0.058(2) 0.041(2) -0.003(2) -0.0129(19) -0.0069(18)
C4 0.047(2) 0.0449(19) 0.0343(18) -0.0084(16) -0.0054(15) -0.0088(15)
C5 0.0432(19) 0.0435(18) 0.0346(18) -0.0076(15) -0.0037(15) -0.0033(15)
C6 0.047(2) 0.0422(19) 0.0405(19) -0.0086(16) -0.0054(16) -0.0044(15)
C7 0.063(3) 0.055(2) 0.046(2) -0.0040(19) 0.0023(19) -0.0160(18)
C8 0.059(3) 0.062(3) 0.068(3) 0.010(2) 0.001(2) -0.016(2)
C9 0.057(2) 0.069(3) 0.066(3) 0.008(2) -0.009(2) -0.007(2)
C10 0.059(2) 0.064(2) 0.044(2) 0.000(2) -0.0144(19) -0.0079(18)
C11 0.050(2) 0.0358(18) 0.040(2) -0.0028(16) -0.0080(16) -0.0046(15)
C12 0.0442(19) 0.0343(17) 0.0395(19) 0.0014(15) -0.0111(16) -0.0048(15)
C13 0.057(2) 0.046(2) 0.0378(19) -0.0022(17) -0.0145(17) -0.0056(16)
C14 0.0428(19) 0.0427(18) 0.0353(19) -0.0010(15) -0.0063(15) -0.0048(15)
C15 0.0409(18) 0.0411(18) 0.0384(19) -0.0020(15) -0.0051(15) -0.0037(15)
C16 0.0370(18) 0.0366(17) 0.0390(18) 0.0010(14) -0.0061(15) -0.0003(14)
C17 0.044(2) 0.0427(19) 0.053(2) -0.0035(16) -0.0104(17) -0.0076(17)
C18 0.050(2) 0.047(2) 0.077(3) -0.0114(18) -0.015(2) -0.002(2)
C19 0.052(2) 0.057(2) 0.066(3) -0.0160(19) -0.001(2) 0.010(2)
C20 0.052(2) 0.057(2) 0.043(2) -0.0045(18) -0.0066(18) 0.0032(18)
O9 0.092(2) 0.102(3) 0.108(3) -0.033(2) 0.002(2) -0.040(2)
O10 0.111(3) 0.260(6) 0.082(3) -0.012(4) -0.008(3) 0.023(3)
O11 0.108(3) 0.073(2) 0.074(2) -0.0278(19) 0.0084(19) -0.0113(17)

loop_
_atom_type_symbol
_atom_type_description
_atom_type_scat_dispersion_real
_atom_type_scat_dispersion_imag
_atom_type_scat_source
C C 0.0033 0.0016 'International Tables Vol C Tables 4.2.6.8 and 6.1.1.4'
H H 0.0000 0.0000 'International Tables Vol C Tables 4.2.6.8 and 6.1.1.4'
N N 0.0061 0.0033 'International Tables Vol C Tables 4.2.6.8 and 6.1.1.4'
O O 0.0106 0.0060 'International Tables Vol C Tables 4.2.6.8 and 6.1.1.4'
Ni Ni 0.3393 1.1124 'International Tables Vol C Tables 4.2.6.8 and 6.1.1.4'

loop_
_geom_angle_atom_site_label_1
_geom_angle_atom_site_label_2
_geom_angle_atom_site_label_3
_geom_angle
N1 Ni1 N3 175.96(11)
N1 Ni1 O1 78.86(10)
N3 Ni1 O1 97.27(10)
N1 Ni1 O4 77.80(10)
N3 Ni1 O4 106.07(10)
O1 Ni1 O4 156.66(9)
N1 Ni1 O5 103.83(10)
N3 Ni1 O5 75.31(10)
O1 Ni1 O5 96.27(10)
O4 Ni1 O5 89.12(10)
N1 Ni1 O7 106.13(10)
N3 Ni1 O7 74.89(10)
O1 Ni1 O7 90.70(10)
O4 Ni1 O7 95.93(10)
O5 Ni1 O7 150.01(9)
C1 O1 Ni1 114.5(2)
C6 O3 H3 109.5
C4 O4 Ni1 113.0(2)
C11 O5 Ni1 113.5(2)
C14 O7 Ni1 110.0(2)
C16 O8 H8 109.5
C2 N1 N2 124.4(3)
C2 N1 Ni1 119.8(2)
N2 N1 Ni1 115.6(2)
C4 N2 N1 114.8(3)
C4 N2 H2 122.6
N1 N2 H2 122.6
C12 N3 N4 120.5(3)
C12 N3 Ni1 122.4(2)
N4 N3 Ni1 116.8(2)
C14 N4 N3 117.0(3)
C14 N4 H4 121.5
N3 N4 H4 121.5
O2 C1 O1 125.9(3)
O2 C1 C2 119.1(3)
O1 C1 C2 115.0(3)
N1 C2 C3 127.4(3)
N1 C2 C1 111.6(3)
C3 C2 C1 120.9(3)
C2 C3 H3A 109.5
C2 C3 H3B 109.5
H3A C3 H3B 109.5
C2 C3 H3C 109.5
H3A C3 H3C 109.5
H3B C3 H3C 109.5
O4 C4 N2 118.7(3)
O4 C4 C5 122.0(3)
N2 C4 C5 119.3(3)
C10 C5 C6 118.2(3)
C10 C5 C4 117.8(3)
C6 C5 C4 124.1(3)
O3 C6 C7 121.8(3)
O3 C6 C5 118.8(3)
C7 C6 C5 119.5(3)
C8 C7 C6 120.6(4)
C8 C7 H7 119.7
C6 C7 H7 119.7
C9 C8 C7 120.6(4)
C9 C8 H8A 119.7
C7 C8 H8A 119.7
C10 C9 C8 119.2(4)
C10 C9 H9 120.4
C8 C9 H9 120.4
C9 C10 C5 122.0(4)
C9 C10 H10 119.0
C5 C10 H10 119.0
O6 C11 O5 126.7(3)
O6 C11 C12 117.5(3)
O5 C11 C12 115.8(3)
N3 C12 C13 126.1(3)
N3 C12 C11 112.6(3)
C13 C12 C11 121.3(3)
C12 C13 H13A 109.5
C12 C13 H13B 109.5
H13A C13 H13B 109.5
C12 C13 H13C 109.5
H13A C13 H13C 109.5
H13B C13 H13C 109.5
O7 C14 N4 120.1(3)
O7 C14 C15 122.8(3)
N4 C14 C15 117.0(3)
C20 C15 C16 117.9(3)
C20 C15 C14 117.2(3)
C16 C15 C14 124.8(3)
O8 C16 C17 121.2(3)
O8 C16 C15 118.6(3)
C17 C16 C15 120.3(3)
C18 C17 C16 120.5(3)
C18 C17 H17 119.7
C16 C17 H17 119.7
C17 C18 C19 120.2(4)
C17 C18 H18 119.9
C19 C18 H18 119.9
C20 C19 C18 119.8(4)
C20 C19 H19 120.1
C18 C19 H19 120.1
C19 C20 C15 121.3(4)
C19 C20 H20 119.4
C15 C20 H20 119.4
H9A O9 H9B 105.9
H10A O10 H10B 108.5
H11A O11 H11B 108.1

loop_
_geom_bond_atom_site_label_1
_geom_bond_atom_site_label_2
_geom_bond_distance
Ni1 N1 1.943(3)
Ni1 N3 1.983(3)
Ni1 O1 2.046(2)
Ni1 O4 2.092(2)
Ni1 O5 2.207(3)
Ni1 O7 2.281(3)
O1 C1 1.280(4)
O2 C1 1.213(4)
O3 C6 1.348(4)
O3 H3 0.8200
O4 C4 1.247(4)
O5 C11 1.262(4)
O6 C11 1.237(4)
O7 C14 1.226(4)
O8 C16 1.365(4)
O8 H8 0.8200
N1 C2 1.285(4)
N1 N2 1.365(3)
N2 C4 1.360(4)
N2 H2 0.8600
N3 C12 1.285(4)
N3 N4 1.368(4)
N4 C14 1.362(4)
N4 H4 0.8600
C1 C2 1.518(4)
C2 C3 1.480(5)
C3 H3A 0.9600
C3 H3B 0.9600
C3 H3C 0.9600
C4 C5 1.462(4)
C5 C10 1.398(5)
C5 C6 1.408(4)
C6 C7 1.387(5)
C7 C8 1.381(5)
C7 H7 0.9300
C8 C9 1.381(6)
C8 H8A 0.9300
C9 C10 1.370(5)
C9 H9 0.9300
C10 H10 0.9300
C11 C12 1.519(5)
C12 C13 1.487(4)
C13 H13A 0.9600
C13 H13B 0.9600
C13 H13C 0.9600
C14 C15 1.480(5)
C15 C20 1.401(5)
C15 C16 1.403(4)
C16 C17 1.380(5)
C17 C18 1.373(5)
C17 H17 0.9300
C18 C19 1.383(6)
C18 H18 0.9300
C19 C20 1.370(5)
C19 H19 0.9300
C20 H20 0.9300
O9 H9A 0.8690
O9 H9B 0.8622
O10 H10A 0.8594
O10 H10B 0.8587
O11 H11A 0.8629
O11 H11B 0.8594

loop_
_geom_hbond_atom_site_label_D
_geom_hbond_atom_site_label_H
_geom_hbond_atom_site_label_A
_geom_hbond_site_symmetry_A
_geom_hbond_distance_DH
_geom_hbond_distance_HA
_geom_hbond_distance_DA
_geom_hbond_angle_DHA
O3 H3 O5 2_556 0.82 1.81 2.606(3) 162.1
O8 H8 O1 2_567 0.82 1.77 2.584(3) 170.4
N2 H2 O3 . 0.86 2.02 2.622(3) 125.9
N2 H2 O11 2_656 0.86 2.18 2.826(4) 131.5
N4 H4 O8 . 0.86 1.91 2.571(3) 132.9
O9 H9A O10 . 0.87 1.87 2.741(6) 178.2
O9 H9B O6 1_655 0.86 1.98 2.838(4) 171.0
O10 H10A O6 2_557 0.86 2.05 2.882(5) 163.4
O10 H10B O4 . 0.86 2.16 2.978(5) 160.3
O11 H11A O9 . 0.86 1.88 2.741(4) 172.6
O11 H11B O2 1_645 0.86 2.13 2.890(4) 147.5
